data_7116432
loop_
_publ_author_name
'Han-Yuan Gong'
'Feng Tang'
'Brett M. Rambo'
'Rui Cao'
'Jun-Feng Xiang'
'Jonathan L. Sessler'

_publ_section_title
;
 Aromatic sulfonate anion-induced pseudorotaxanes: environmentally benign
 synthesis, selectivity, and structural characterization
;
_journal_name_full Chem.Commun.
_journal_page_first 1795
_journal_paper_doi 10.1039/C4cc08284B
_journal_volume 51
_journal_year 2015
_chemical_formula_sum 'C65 H68 N11 O18.5 S4'
_chemical_formula_weight 1427.54
_chemical_name_systematic
; 
 ? 
;
_space_group_IT_number 2
_symmetry_cell_setting triclinic
_symmetry_space_group_name_Hall '-P 1'
_symmetry_space_group_name_H-M 'P -1'
_atom_sites_solution_hydrogens geom
_atom_sites_solution_primary direct
_atom_sites_solution_secondary difmap
_audit_creation_method SHELXL-97
_audit_update_record
;
2014-10-16 deposited with the CCDC.
2014-11-21 downloaded from the CCDC.
;
_cell_angle_alpha 80.08(3)
_cell_angle_beta 66.96(3)
_cell_angle_gamma 72.44(3)
_cell_formula_units_Z 2
_cell_length_a 14.085(3)
_cell_length_b 16.457(3)
_cell_length_c 16.585(3)
_cell_measurement_reflns_used 11655
_cell_measurement_temperature 223(2)
_cell_measurement_theta_max 25.00
_cell_measurement_theta_min 1.30
_cell_volume 3366.4(14)
_computing_cell_refinement 'CrystalClear (Rigaku Inc., 2008)'
_computing_data_collection 'CrystalClear (Rigaku Inc., 2008)'
_computing_data_reduction 'CrystalClear (Rigaku Inc., 2008)'
_computing_molecular_graphics SHELEX/PC
_computing_publication_material SHELEX/PC
_computing_structure_refinement 'SHELXL-97 (Sheldrick, 1997)'
_computing_structure_solution 'SHELXS-97 (Sheldrick, 1990)'
_diffrn_ambient_temperature 223(2)
_diffrn_detector_area_resol_mean 13.6612
_diffrn_measured_fraction_theta_full 0.982
_diffrn_measured_fraction_theta_max 0.982
_diffrn_measurement_device
;
Mercury2 (2x2 bin mode)
;
_diffrn_measurement_method dtprofit.ref
_diffrn_radiation_monochromator graphite
_diffrn_radiation_source 'fine-focus sealed tube'
_diffrn_radiation_type MoK\a
_diffrn_radiation_wavelength 0.71073
_diffrn_reflns_av_R_equivalents 0.0746
_diffrn_reflns_av_sigmaI/netI 0.1317
_diffrn_reflns_limit_h_max 16
_diffrn_reflns_limit_h_min -16
_diffrn_reflns_limit_k_max 19
_diffrn_reflns_limit_k_min -18
_diffrn_reflns_limit_l_max 19
_diffrn_reflns_limit_l_min -19
_diffrn_reflns_number 22140
_diffrn_reflns_theta_full 25.00
_diffrn_reflns_theta_max 25.00
_diffrn_reflns_theta_min 1.30
_exptl_absorpt_coefficient_mu 0.222
_exptl_absorpt_correction_T_max 1.0000
_exptl_absorpt_correction_T_min 0.8441
_exptl_absorpt_correction_type multi-scan
_exptl_absorpt_process_details
;
Abscor. T. Higashi (2001).  The Rigaku Corporation, Tokyo, Japan.
;
_exptl_crystal_colour colorless
_exptl_crystal_density_diffrn 1.408
_exptl_crystal_density_method 'not measured'
_exptl_crystal_description Prism
_exptl_crystal_F_000 1494
_exptl_crystal_size_max 0.570
_exptl_crystal_size_mid 0.180
_exptl_crystal_size_min 0.060
_refine_diff_density_max 0.367
_refine_diff_density_min -0.298
_refine_diff_density_rms 0.067
_refine_ls_extinction_method none
_refine_ls_goodness_of_fit_ref 1.033
_refine_ls_hydrogen_treatment constr
_refine_ls_matrix_type full
_refine_ls_number_parameters 894
_refine_ls_number_reflns 11655
_refine_ls_number_restraints 0
_refine_ls_restrained_S_all 1.033
_refine_ls_R_factor_all 0.1651
_refine_ls_R_factor_gt 0.0798
_refine_ls_shift/su_max 0.000
_refine_ls_shift/su_mean 0.000
_refine_ls_structure_factor_coef Fsqd
_refine_ls_weighting_details 'calc w=1/[\s^2^(Fo^2^)+(0.0500P)^2^+5.0000P] where P=(Fo^2^+2Fc^2^)/3'
_refine_ls_weighting_scheme calc
_refine_ls_wR_factor_gt 0.1617
_refine_ls_wR_factor_ref 0.2144
_reflns_number_gt 5879
_reflns_number_total 11655
_reflns_threshold_expression >2sigma(I)
_cod_data_source_file c4cc08284b2.cif
_cod_data_source_block ac
_cod_original_cell_volume 3366.4(12)
_cod_original_sg_symbol_H-M P-1
_cod_original_formula_sum 'C65 H68 N11 O18.50 S4'
_cod_database_code 7116432

loop_
_symmetry_equiv_pos_as_xyz
'x, y, z'
'-x, -y, -z'

loop_
_atom_site_label
_atom_site_type_symbol
_atom_site_fract_x
_atom_site_fract_y
_atom_site_fract_z
_atom_site_U_iso_or_equiv
_atom_site_adp_type
_atom_site_occupancy
_atom_site_symmetry_multiplicity
_atom_site_calc_flag
_atom_site_refinement_flags
S1 S 1.74068(12) -0.09286(10) 0.54555(11) 0.0463(4) Uani 1 1 d .
S2 S 1.27596(12) 0.55513(9) 0.66163(10) 0.0430(4) Uani 1 1 d .
S3 S 1.61727(12) -0.41889(10) 0.82170(10) 0.0469(4) Uani 1 1 d .
S4 S 1.11159(14) 0.21599(10) 0.91785(11) 0.0551(5) Uani 1 1 d .
N1 N 1.3097(3) 0.3695(3) 0.4269(3) 0.0383(11) Uani 1 1 d .
N2 N 1.4688(3) 0.2832(3) 0.4021(3) 0.0371(11) Uani 1 1 d .
N3 N 1.6410(4) 0.2124(3) 0.3967(3) 0.0393(12) Uani 1 1 d .
N4 N 1.8121(4) 0.1504(3) 0.3984(3) 0.0413(12) Uani 1 1 d .
N5 N 1.9034(4) 0.2008(3) 0.4491(3) 0.0429(12) Uani 1 1 d .
N6 N 1.5453(4) 0.3142(3) 0.8763(3) 0.0473(13) Uani 1 1 d .
N7 N 1.3865(3) 0.3986(3) 0.8944(3) 0.0380(11) Uani 1 1 d .
N8 N 1.2152(3) 0.4657(3) 0.8936(3) 0.0370(11) Uani 1 1 d .
N9 N 1.0413(3) 0.5232(3) 0.8933(3) 0.0367(11) Uani 1 1 d .
N10 N 0.9474(3) 0.4683(3) 0.8492(3) 0.0400(12) Uani 1 1 d .
N11 N 1.7182(6) -0.0562(4) 0.8673(4) 0.0767(19) Uani 1 1 d .
O1 O 1.7026(3) -0.1192(3) 0.4854(3) 0.0561(12) Uani 1 1 d .
O1W O 1.0265(4) 0.7276(3) 0.7546(3) 0.0702(14) Uani 1 1 d .
O2 O 1.8511(3) -0.0858(3) 0.5043(3) 0.0652(13) Uani 1 1 d .
O2W O 0.8684(6) 0.1973(5) 0.9026(5) 0.048(2) Uani 0.50 1 d P
O3 O 1.7206(4) -0.1465(3) 0.6291(3) 0.0600(12) Uani 1 1 d .
O3W O 0.9371(5) 0.1466(3) 1.1619(4) 0.0959(18) Uani 1 1 d .
O4 O 1.3038(3) 0.5842(2) 0.5682(3) 0.0584(12) Uani 1 1 d .
O4W O 0.9986(4) 0.0389(4) 0.7916(4) 0.0978(18) Uani 1 1 d .
O5 O 1.3170(3) 0.5954(3) 0.7088(3) 0.0555(12) Uani 1 1 d .
O5W O 1.1697(5) 0.1233(3) 0.7050(3) 0.0896(18) Uani 1 1 d .
O6 O 1.1611(3) 0.5597(2) 0.7058(3) 0.0514(11) Uani 1 1 d .
O6W O 1.8461(4) -0.2774(3) 0.7083(3) 0.0712(14) Uani 1 1 d .
O7 O 1.6068(4) -0.4693(3) 0.9052(3) 0.0691(14) Uani 1 1 d .
O8 O 1.7232(3) -0.4020(3) 0.7770(3) 0.0586(12) Uani 1 1 d .
O9 O 1.5842(3) -0.4538(3) 0.7645(3) 0.0585(12) Uani 1 1 d .
O10 O 1.1553(4) 0.2651(3) 0.9538(3) 0.0772(15) Uani 1 1 d .
O11 O 1.1186(4) 0.2470(3) 0.8282(3) 0.0679(14) Uani 1 1 d .
O12 O 1.0030(4) 0.2109(3) 0.9767(3) 0.0708(14) Uani 1 1 d .
O13 O 1.5979(7) 0.0727(4) 0.8952(5) 0.156(4) Uani 1 1 d .
C1 C 1.3711(4) 0.2922(4) 0.3995(4) 0.0402(14) Uani 1 1 d .
H1A H 1.3502 0.2519 0.3818 0.048 Uiso 1 1 calc R
C2 C 1.3693(4) 0.4112(4) 0.4481(4) 0.0416(14) Uani 1 1 d .
H2A H 1.3457 0.4656 0.4688 0.050 Uiso 1 1 calc R
C3 C 1.4683(4) 0.3573(4) 0.4326(4) 0.0415(14) Uani 1 1 d .
H3A H 1.5251 0.3678 0.4409 0.050 Uiso 1 1 calc R
C4 C 1.5567(4) 0.2081(3) 0.3798(3) 0.0366(13) Uani 1 1 d .
C5 C 1.5518(5) 0.1390(4) 0.3455(4) 0.0459(15) Uani 1 1 d .
H5A H 1.4911 0.1392 0.3356 0.055 Uiso 1 1 calc R
C6 C 1.6416(5) 0.0689(4) 0.3264(4) 0.0504(16) Uani 1 1 d .
H6A H 1.6411 0.0211 0.3039 0.061 Uiso 1 1 calc R
C7 C 1.7317(5) 0.0711(4) 0.3410(4) 0.0452(15) Uani 1 1 d .
H7A H 1.7932 0.0262 0.3272 0.054 Uiso 1 1 calc R
C8 C 1.7254(4) 0.1436(4) 0.3772(4) 0.0400(14) Uani 1 1 d .
C9 C 1.8140(4) 0.2181(4) 0.4323(4) 0.0436(15) Uani 1 1 d .
H9A H 1.7610 0.2692 0.4424 0.052 Uiso 1 1 calc R
C10 C 1.9065(5) 0.0869(4) 0.3935(4) 0.0536(17) Uani 1 1 d .
H10A H 1.9267 0.0332 0.3721 0.064 Uiso 1 1 calc R
C11 C 1.9629(5) 0.1178(4) 0.4254(4) 0.0534(17) Uani 1 1 d .
H11A H 2.0284 0.0894 0.4305 0.064 Uiso 1 1 calc R
C12 C 1.9330(5) 0.2601(4) 0.4897(4) 0.0519(17) Uani 1 1 d .
H12A H 1.9227 0.3164 0.4600 0.062 Uiso 1 1 calc R
H12B H 2.0078 0.2391 0.4828 0.062 Uiso 1 1 calc R
C13 C 1.8648(4) 0.2660(4) 0.5863(4) 0.0430(15) Uani 1 1 d .
C14 C 1.8783(5) 0.1983(4) 0.6473(4) 0.0538(17) Uani 1 1 d .
H14A H 1.9324 0.1489 0.6288 0.065 Uiso 1 1 calc R
C15 C 1.8124(5) 0.2030(4) 0.7355(5) 0.0590(18) Uani 1 1 d .
H15A H 1.8219 0.1562 0.7746 0.071 Uiso 1 1 calc R
C16 C 1.7316(5) 0.2775(4) 0.7661(4) 0.0470(15) Uani 1 1 d .
C17 C 1.7211(4) 0.3462(4) 0.7054(4) 0.0482(16) Uani 1 1 d .
H17A H 1.6708 0.3972 0.7246 0.058 Uiso 1 1 calc R
C18 C 1.7843(5) 0.3403(4) 0.6167(4) 0.0461(15) Uani 1 1 d .
H18A H 1.7729 0.3862 0.5771 0.055 Uiso 1 1 calc R
C19 C 1.6615(4) 0.2838(4) 0.8637(4) 0.0553(18) Uani 1 1 d .
H19A H 1.6751 0.2282 0.8942 0.066 Uiso 1 1 calc R
H19B H 1.6800 0.3231 0.8890 0.066 Uiso 1 1 calc R
C20 C 1.4861(4) 0.3940(4) 0.8906(4) 0.0450(15) Uani 1 1 d .
H20A H 1.5090 0.4391 0.8969 0.054 Uiso 1 1 calc R
C21 C 1.4837(5) 0.2650(4) 0.8708(4) 0.0570(18) Uani 1 1 d .
H21A H 1.5060 0.2070 0.8616 0.068 Uiso 1 1 calc R
C22 C 1.3840(5) 0.3177(4) 0.8816(4) 0.0516(16) Uani 1 1 d .
H22A H 1.3260 0.3025 0.8806 0.062 Uiso 1 1 calc R
C23 C 1.2986(4) 0.4742(4) 0.9089(4) 0.0398(14) Uani 1 1 d .
C24 C 1.3027(5) 0.5474(4) 0.9392(3) 0.0420(14) Uani 1 1 d .
H24A H 1.3616 0.5492 0.9506 0.050 Uiso 1 1 calc R
C25 C 1.2135(5) 0.6173(4) 0.9511(4) 0.0494(16) Uani 1 1 d .
H25A H 1.2123 0.6678 0.9699 0.059 Uiso 1 1 calc R
C26 C 1.1262(5) 0.6108(4) 0.9345(4) 0.0455(15) Uani 1 1 d .
H26A H 1.0664 0.6568 0.9414 0.055 Uiso 1 1 calc R
C27 C 1.1313(4) 0.5340(4) 0.9074(3) 0.0382(14) Uani 1 1 d .
C28 C 1.0424(4) 0.4549(4) 0.8577(3) 0.0393(14) Uani 1 1 d .
H28A H 1.0992 0.4067 0.8418 0.047 Uiso 1 1 calc R
C29 C 0.9427(4) 0.5818(4) 0.9068(4) 0.0431(15) Uani 1 1 d .
H29A H 0.9207 0.6346 0.9304 0.052 Uiso 1 1 calc R
C30 C 0.8844(5) 0.5481(4) 0.8793(4) 0.0436(15) Uani 1 1 d .
H30A H 0.8154 0.5736 0.8804 0.052 Uiso 1 1 calc R
C31 C 0.9182(5) 0.4116(4) 0.8062(4) 0.0441(15) Uani 1 1 d .
H31A H 0.8431 0.4324 0.8143 0.053 Uiso 1 1 calc R
H31B H 0.9301 0.3542 0.8333 0.053 Uiso 1 1 calc R
C32 C 0.9857(4) 0.4100(4) 0.7080(4) 0.0363(13) Uani 1 1 d .
C33 C 1.0334(4) 0.3330(4) 0.6672(4) 0.0438(15) Uani 1 1 d .
H33A H 1.0209 0.2825 0.6990 0.053 Uiso 1 1 calc R
C34 C 1.0995(5) 0.3313(4) 0.5790(4) 0.0449(15) Uani 1 1 d .
H34A H 1.1308 0.2793 0.5528 0.054 Uiso 1 1 calc R
C35 C 1.1198(4) 0.4061(4) 0.5292(4) 0.0382(14) Uani 1 1 d .
C36 C 1.0702(4) 0.4830(4) 0.5698(4) 0.0425(15) Uani 1 1 d .
H36A H 1.0815 0.5336 0.5375 0.051 Uiso 1 1 calc R
C37 C 1.0040(4) 0.4855(4) 0.6577(4) 0.0423(14) Uani 1 1 d .
H37A H 0.9716 0.5377 0.6835 0.051 Uiso 1 1 calc R
C38 C 1.1963(4) 0.4027(4) 0.4341(4) 0.0457(15) Uani 1 1 d .
H38A H 1.1800 0.3663 0.4038 0.055 Uiso 1 1 calc R
H38B H 1.1861 0.4595 0.4056 0.055 Uiso 1 1 calc R
C39 C 1.6594(4) 0.0129(3) 0.5761(4) 0.0391(14) Uani 1 1 d .
C40 C 1.6949(5) 0.0681(4) 0.6072(4) 0.0495(16) Uani 1 1 d .
H40A H 1.7618 0.0505 0.6121 0.059 Uiso 1 1 calc R
C41 C 1.6290(5) 0.1498(4) 0.6309(4) 0.0478(16) Uani 1 1 d .
H41A H 1.6528 0.1855 0.6522 0.057 Uiso 1 1 calc R
C42 C 1.5290(4) 0.1790(4) 0.6233(4) 0.0366(13) Uani 1 1 d .
C43 C 1.4936(4) 0.1233(3) 0.5936(4) 0.0411(14) Uani 1 1 d .
H43A H 1.4264 0.1411 0.5893 0.049 Uiso 1 1 calc R
C44 C 1.5579(5) 0.0407(4) 0.5703(4) 0.0432(15) Uani 1 1 d .
H44A H 1.5328 0.0044 0.5510 0.052 Uiso 1 1 calc R
C45 C 1.4627(4) 0.2700(4) 0.6415(4) 0.0381(14) Uani 1 1 d .
C46 C 1.5124(5) 0.3355(4) 0.6310(4) 0.0450(15) Uani 1 1 d .
H46A H 1.5861 0.3216 0.6160 0.054 Uiso 1 1 calc R
C47 C 1.4545(4) 0.4211(4) 0.6424(4) 0.0464(16) Uani 1 1 d .
H47A H 1.4889 0.4626 0.6381 0.056 Uiso 1 1 calc R
C48 C 1.3440(4) 0.4436(3) 0.6604(3) 0.0369(13) Uani 1 1 d .
C49 C 1.2930(4) 0.3791(3) 0.6726(4) 0.0397(14) Uani 1 1 d .
H49A H 1.2194 0.3933 0.6872 0.048 Uiso 1 1 calc R
C50 C 1.3512(4) 0.2936(4) 0.6631(4) 0.0393(14) Uani 1 1 d .
H50A H 1.3158 0.2517 0.6711 0.047 Uiso 1 1 calc R
C51 C 1.5255(5) -0.3165(4) 0.8486(4) 0.0459(15) Uani 1 1 d .
C52 C 1.5498(6) -0.2596(4) 0.8846(5) 0.073(2) Uani 1 1 d .
H52A H 1.6117 -0.2758 0.8976 0.088 Uiso 1 1 calc R
C53 C 1.4818(6) -0.1773(5) 0.9020(5) 0.082(3) Uani 1 1 d .
H53A H 1.5005 -0.1387 0.9241 0.099 Uiso 1 1 calc R
C54 C 1.3870(5) -0.1530(4) 0.8864(4) 0.0561(18) Uani 1 1 d .
C55 C 1.3601(5) -0.2118(4) 0.8545(4) 0.0568(18) Uani 1 1 d .
H55A H 1.2954 -0.1970 0.8460 0.068 Uiso 1 1 calc R
C56 C 1.4296(5) -0.2944(4) 0.8346(4) 0.0499(16) Uani 1 1 d .
H56A H 1.4112 -0.3333 0.8125 0.060 Uiso 1 1 calc R
C57 C 1.3186(6) -0.0620(4) 0.8971(4) 0.0576(18) Uani 1 1 d .
C58 C 1.3659(6) 0.0066(4) 0.8664(5) 0.070(2) Uani 1 1 d .
H58A H 1.4399 -0.0039 0.8416 0.084 Uiso 1 1 calc R
C59 C 1.3025(5) 0.0907(4) 0.8729(5) 0.068(2) Uani 1 1 d .
H59A H 1.3346 0.1356 0.8513 0.081 Uiso 1 1 calc R
C60 C 1.1915(5) 0.1079(4) 0.9113(4) 0.0530(17) Uani 1 1 d .
C61 C 1.1447(6) 0.0403(4) 0.9422(5) 0.071(2) Uani 1 1 d .
H61A H 1.0708 0.0512 0.9682 0.085 Uiso 1 1 calc R
C62 C 1.2075(6) -0.0446(4) 0.9347(5) 0.081(3) Uani 1 1 d .
H62A H 1.1749 -0.0894 0.9550 0.097 Uiso 1 1 calc R
C63 C 1.6329(10) -0.0013(8) 0.9166(7) 0.136(4) Uani 1 1 d .
H63A H 1.5964 -0.0213 0.9729 0.164 Uiso 1 1 calc R
C64 C 1.7820(12) -0.0363(8) 0.7830(7) 0.197(7) Uani 1 1 d .
H64A H 1.7541 0.0221 0.7663 0.296 Uiso 1 1 calc R
H64B H 1.7827 -0.0729 0.7434 0.296 Uiso 1 1 calc R
H64C H 1.8534 -0.0444 0.7807 0.296 Uiso 1 1 calc R
C65 C 1.7546(9) -0.1457(6) 0.9001(7) 0.145(5) Uani 1 1 d .
H65A H 1.7067 -0.1550 0.9587 0.217 Uiso 1 1 calc R
H65B H 1.8253 -0.1554 0.9002 0.217 Uiso 1 1 calc R
H65C H 1.7553 -0.1843 0.8625 0.217 Uiso 1 1 calc R

loop_
_atom_site_aniso_label
_atom_site_aniso_U_11
_atom_site_aniso_U_22
_atom_site_aniso_U_33
_atom_site_aniso_U_23
_atom_site_aniso_U_13
_atom_site_aniso_U_12
S1 0.0419(9) 0.0338(9) 0.0666(11) -0.0103(8) -0.0252(8) -0.0031(7)
S2 0.0392(9) 0.0347(8) 0.0447(9) -0.0047(7) -0.0076(7) -0.0038(7)
S3 0.0426(9) 0.0391(9) 0.0492(9) -0.0055(7) -0.0154(8) 0.0030(7)
S4 0.0612(11) 0.0350(9) 0.0568(11) -0.0122(8) -0.0136(9) -0.0003(8)
N1 0.035(3) 0.039(3) 0.033(3) -0.003(2) -0.010(2) -0.002(2)
N2 0.032(3) 0.033(3) 0.042(3) -0.012(2) -0.008(2) -0.004(2)
N3 0.035(3) 0.029(3) 0.046(3) -0.006(2) -0.009(2) -0.003(2)
N4 0.037(3) 0.031(3) 0.050(3) -0.010(2) -0.015(2) 0.003(2)
N5 0.032(3) 0.037(3) 0.054(3) -0.009(2) -0.012(2) -0.003(2)
N6 0.029(3) 0.053(3) 0.054(3) -0.013(3) -0.015(2) 0.003(2)
N7 0.033(3) 0.036(3) 0.042(3) -0.006(2) -0.013(2) -0.004(2)
N8 0.033(3) 0.032(3) 0.040(3) -0.006(2) -0.008(2) -0.004(2)
N9 0.031(3) 0.035(3) 0.037(3) -0.006(2) -0.010(2) -0.001(2)
N10 0.030(3) 0.041(3) 0.042(3) -0.006(2) -0.008(2) -0.003(2)
N11 0.097(5) 0.064(4) 0.059(4) -0.015(3) -0.034(4) 0.006(4)
O1 0.058(3) 0.048(3) 0.069(3) -0.021(2) -0.030(2) -0.004(2)
O1W 0.063(3) 0.057(3) 0.074(3) -0.006(3) -0.017(3) -0.003(2)
O2 0.039(3) 0.046(3) 0.108(4) -0.020(3) -0.025(3) -0.002(2)
O2W 0.039(5) 0.051(5) 0.053(5) -0.004(4) -0.024(4) -0.002(4)
O3 0.073(3) 0.042(3) 0.069(3) -0.002(2) -0.037(3) -0.008(2)
O3W 0.099(4) 0.084(4) 0.095(4) 0.003(3) -0.024(4) -0.029(3)
O4 0.067(3) 0.041(3) 0.045(3) 0.000(2) -0.010(2) 0.002(2)
O4W 0.081(4) 0.087(4) 0.119(5) -0.017(4) -0.040(4) -0.001(3)
O5 0.051(3) 0.046(3) 0.068(3) -0.023(2) -0.014(2) -0.009(2)
O5W 0.118(5) 0.053(3) 0.076(4) -0.012(3) -0.018(3) -0.011(3)
O6 0.030(2) 0.045(3) 0.066(3) -0.009(2) -0.007(2) -0.0024(19)
O6W 0.064(3) 0.064(3) 0.088(4) -0.006(3) -0.036(3) -0.007(3)
O7 0.088(4) 0.051(3) 0.052(3) 0.007(2) -0.027(3) 0.002(3)
O8 0.040(3) 0.052(3) 0.073(3) -0.011(2) -0.015(2) -0.001(2)
O9 0.058(3) 0.050(3) 0.068(3) -0.017(2) -0.030(2) 0.003(2)
O10 0.092(4) 0.054(3) 0.094(4) -0.026(3) -0.037(3) -0.014(3)
O11 0.085(4) 0.050(3) 0.051(3) -0.006(2) -0.024(3) 0.008(2)
O12 0.059(3) 0.041(3) 0.087(4) -0.014(2) -0.004(3) 0.000(2)
O13 0.217(9) 0.071(5) 0.170(7) -0.022(5) -0.115(7) 0.047(5)
C1 0.039(3) 0.042(4) 0.042(3) -0.005(3) -0.013(3) -0.015(3)
C2 0.039(3) 0.043(4) 0.045(3) -0.013(3) -0.012(3) -0.013(3)
C3 0.037(3) 0.038(3) 0.046(3) -0.008(3) -0.011(3) -0.006(3)
C4 0.036(3) 0.034(3) 0.033(3) -0.008(3) -0.004(3) -0.007(3)
C5 0.042(4) 0.045(4) 0.047(4) -0.013(3) -0.014(3) -0.003(3)
C6 0.048(4) 0.039(4) 0.060(4) -0.016(3) -0.012(3) -0.007(3)
C7 0.034(3) 0.035(3) 0.055(4) -0.014(3) -0.007(3) 0.001(3)
C8 0.033(3) 0.037(3) 0.042(3) -0.010(3) -0.005(3) -0.005(3)
C9 0.034(3) 0.038(4) 0.051(4) -0.011(3) -0.007(3) -0.005(3)
C10 0.048(4) 0.035(4) 0.075(5) -0.022(3) -0.028(4) 0.012(3)
C11 0.044(4) 0.039(4) 0.073(5) -0.015(3) -0.020(4) 0.000(3)
C12 0.040(4) 0.053(4) 0.062(4) -0.016(3) -0.015(3) -0.010(3)
C13 0.032(3) 0.041(4) 0.058(4) -0.013(3) -0.016(3) -0.007(3)
C14 0.035(4) 0.042(4) 0.066(4) -0.013(3) -0.008(3) 0.008(3)
C15 0.045(4) 0.048(4) 0.070(5) -0.003(4) -0.017(4) 0.003(3)
C16 0.040(4) 0.047(4) 0.053(4) -0.006(3) -0.019(3) -0.005(3)
C17 0.033(3) 0.045(4) 0.063(4) -0.020(3) -0.014(3) 0.000(3)
C18 0.045(4) 0.037(4) 0.055(4) -0.007(3) -0.019(3) -0.006(3)
C19 0.031(3) 0.074(5) 0.059(4) -0.013(4) -0.021(3) 0.001(3)
C20 0.035(3) 0.046(4) 0.051(4) -0.003(3) -0.017(3) -0.005(3)
C21 0.049(4) 0.043(4) 0.073(5) -0.012(3) -0.021(4) 0.001(3)
C22 0.045(4) 0.046(4) 0.069(4) -0.013(3) -0.026(3) -0.006(3)
C23 0.038(3) 0.032(3) 0.042(3) -0.001(3) -0.011(3) -0.003(3)
C24 0.045(4) 0.042(4) 0.036(3) -0.003(3) -0.013(3) -0.009(3)
C25 0.052(4) 0.034(3) 0.051(4) -0.012(3) -0.008(3) -0.004(3)
C26 0.036(3) 0.042(4) 0.050(4) -0.008(3) -0.012(3) 0.000(3)
C27 0.037(3) 0.036(3) 0.033(3) -0.005(3) -0.008(3) -0.003(3)
C28 0.036(3) 0.033(3) 0.040(3) -0.005(3) -0.007(3) -0.003(3)
C29 0.039(3) 0.037(3) 0.040(3) -0.009(3) -0.009(3) 0.005(3)
C30 0.037(3) 0.038(4) 0.047(4) -0.006(3) -0.014(3) 0.004(3)
C31 0.038(3) 0.044(4) 0.051(4) -0.013(3) -0.015(3) -0.007(3)
C32 0.026(3) 0.036(3) 0.046(3) -0.010(3) -0.014(3) -0.003(3)
C33 0.042(4) 0.041(4) 0.052(4) -0.004(3) -0.021(3) -0.011(3)
C34 0.043(4) 0.041(4) 0.050(4) -0.012(3) -0.018(3) -0.003(3)
C35 0.033(3) 0.042(4) 0.043(3) -0.004(3) -0.019(3) -0.007(3)
C36 0.042(3) 0.034(3) 0.047(4) -0.008(3) -0.015(3) -0.002(3)
C37 0.042(3) 0.031(3) 0.049(4) -0.015(3) -0.015(3) 0.003(3)
C38 0.032(3) 0.057(4) 0.042(3) -0.010(3) -0.014(3) 0.002(3)
C39 0.040(3) 0.028(3) 0.050(4) -0.003(3) -0.023(3) -0.002(3)
C40 0.038(3) 0.042(4) 0.076(5) -0.012(3) -0.034(3) 0.000(3)
C41 0.046(4) 0.037(4) 0.071(4) -0.015(3) -0.031(3) -0.006(3)
C42 0.031(3) 0.038(3) 0.043(3) -0.006(3) -0.012(3) -0.011(3)
C43 0.033(3) 0.035(3) 0.051(4) 0.000(3) -0.017(3) -0.002(3)
C44 0.047(4) 0.034(3) 0.053(4) -0.007(3) -0.021(3) -0.010(3)
C45 0.041(3) 0.034(3) 0.041(3) -0.004(3) -0.016(3) -0.008(3)
C46 0.030(3) 0.040(4) 0.060(4) -0.008(3) -0.014(3) -0.003(3)
C47 0.038(3) 0.030(3) 0.072(4) -0.006(3) -0.019(3) -0.009(3)
C48 0.037(3) 0.032(3) 0.036(3) -0.003(3) -0.012(3) -0.001(3)
C49 0.029(3) 0.032(3) 0.049(4) -0.009(3) -0.007(3) -0.001(3)
C50 0.034(3) 0.034(3) 0.046(3) -0.006(3) -0.011(3) -0.007(3)
C51 0.045(4) 0.042(4) 0.044(4) -0.008(3) -0.014(3) -0.002(3)
C52 0.072(5) 0.055(5) 0.090(6) -0.027(4) -0.046(5) 0.022(4)
C53 0.090(6) 0.061(5) 0.110(7) -0.040(5) -0.058(5) 0.008(4)
C54 0.057(4) 0.049(4) 0.055(4) -0.011(3) -0.023(4) 0.004(3)
C55 0.042(4) 0.041(4) 0.073(5) 0.000(4) -0.013(3) -0.002(3)
C56 0.043(4) 0.037(4) 0.060(4) -0.004(3) -0.012(3) -0.005(3)
C57 0.054(4) 0.043(4) 0.064(4) -0.012(3) -0.018(4) 0.004(3)
C58 0.049(4) 0.057(5) 0.101(6) -0.030(4) -0.022(4) -0.003(4)
C59 0.055(5) 0.042(4) 0.098(6) -0.028(4) -0.015(4) -0.006(3)
C60 0.054(4) 0.038(4) 0.059(4) -0.014(3) -0.015(3) -0.002(3)
C61 0.055(4) 0.039(4) 0.087(5) -0.004(4) -0.006(4) 0.003(3)
C62 0.078(6) 0.033(4) 0.094(6) 0.001(4) -0.002(5) -0.003(4)
C63 0.150(11) 0.128(10) 0.113(9) -0.059(8) -0.057(8) 0.032(8)
C64 0.31(2) 0.187(14) 0.093(9) 0.019(9) -0.043(11) -0.117(14)
C65 0.208(13) 0.088(8) 0.147(10) -0.019(7) -0.111(10) 0.018(8)

loop_
_atom_type_symbol
_atom_type_description
_atom_type_scat_dispersion_real
_atom_type_scat_dispersion_imag
_atom_type_scat_source
C C 0.0033 0.0016 'International Tables Vol C Tables 4.2.6.8 and 6.1.1.4'
H H 0.0000 0.0000 'International Tables Vol C Tables 4.2.6.8 and 6.1.1.4'
N N 0.0061 0.0033 'International Tables Vol C Tables 4.2.6.8 and 6.1.1.4'
O O 0.0106 0.0060 'International Tables Vol C Tables 4.2.6.8 and 6.1.1.4'
S S 0.1246 0.1234 'International Tables Vol C Tables 4.2.6.8 and 6.1.1.4'

loop_
_geom_angle_atom_site_label_1
_geom_angle_atom_site_label_2
_geom_angle_atom_site_label_3
_geom_angle
O2 S1 O1 113.3(3)
O2 S1 O3 113.4(3)
O1 S1 O3 111.4(3)
O2 S1 C39 106.0(3)
O1 S1 C39 106.9(3)
O3 S1 C39 105.0(3)
O5 S2 O4 113.2(3)
O5 S2 O6 113.4(3)
O4 S2 O6 112.3(3)
O5 S2 C48 106.9(3)
O4 S2 C48 104.2(2)
O6 S2 C48 106.0(3)
O9 S3 O7 112.6(3)
O9 S3 O8 113.0(3)
O7 S3 O8 112.9(3)
O9 S3 C51 106.0(3)
O7 S3 C51 106.2(3)
O8 S3 C51 105.4(3)
O11 S4 O10 111.5(3)
O11 S4 O12 113.1(3)
O10 S4 O12 112.0(3)
O11 S4 C60 106.1(3)
O10 S4 C60 108.4(3)
O12 S4 C60 105.1(3)
C1 N1 C2 109.0(5)
C1 N1 C38 124.2(5)
C2 N1 C38 126.9(5)
C1 N2 C3 108.7(5)
C1 N2 C4 125.2(5)
C3 N2 C4 126.0(5)
C8 N3 C4 115.6(5)
C9 N4 C10 107.3(5)
C9 N4 C8 125.4(5)
C10 N4 C8 127.2(5)
C9 N5 C11 108.6(5)
C9 N5 C12 125.4(5)
C11 N5 C12 126.0(5)
C20 N6 C21 109.2(5)
C20 N6 C19 125.1(6)
C21 N6 C19 125.7(5)
C20 N7 C22 108.3(5)
C20 N7 C23 125.7(5)
C22 N7 C23 126.0(5)
C27 N8 C23 115.7(5)
C28 N9 C29 108.1(5)
C28 N9 C27 124.5(5)
C29 N9 C27 127.2(5)
C28 N10 C30 108.3(5)
C28 N10 C31 126.0(5)
C30 N10 C31 125.4(5)
C63 N11 C64 124.2(10)
C63 N11 C65 121.9(9)
C64 N11 C65 113.9(9)
N1 C1 N2 108.1(5)
N1 C1 H1A 126.0
N2 C1 H1A 126.0
C3 C2 N1 107.1(5)
C3 C2 H2A 126.5
N1 C2 H2A 126.5
C2 C3 N2 107.1(5)
C2 C3 H3A 126.4
N2 C3 H3A 126.4
N3 C4 C5 124.8(5)
N3 C4 N2 113.2(5)
C5 C4 N2 122.0(5)
C4 C5 C6 117.5(6)
C4 C5 H5A 121.3
C6 C5 H5A 121.3
C7 C6 C5 119.9(6)
C7 C6 H6A 120.1
C5 C6 H6A 120.1
C8 C7 C6 116.8(5)
C8 C7 H7A 121.6
C6 C7 H7A 121.6
N3 C8 C7 125.5(6)
N3 C8 N4 113.4(5)
C7 C8 N4 121.1(5)
N5 C9 N4 109.6(5)
N5 C9 H9A 125.2
N4 C9 H9A 125.2
C11 C10 N4 107.8(5)
C11 C10 H10A 126.1
N4 C10 H10A 126.1
C10 C11 N5 106.6(5)
C10 C11 H11A 126.7
N5 C11 H11A 126.7
N5 C12 C13 110.3(5)
N5 C12 H12A 109.6
C13 C12 H12A 109.6
N5 C12 H12B 109.6
C13 C12 H12B 109.6
H12A C12 H12B 108.1
C14 C13 C18 118.0(6)
C14 C13 C12 121.7(5)
C18 C13 C12 120.3(6)
C13 C14 C15 121.3(6)
C13 C14 H14A 119.3
C15 C14 H14A 119.3
C14 C15 C16 120.8(6)
C14 C15 H15A 119.6
C16 C15 H15A 119.6
C17 C16 C15 117.6(6)
C17 C16 C19 121.5(5)
C15 C16 C19 120.8(6)
C16 C17 C18 121.5(6)
C16 C17 H17A 119.2
C18 C17 H17A 119.2
C17 C18 C13 120.7(6)
C17 C18 H18A 119.7
C13 C18 H18A 119.7
N6 C19 C16 111.2(5)
N6 C19 H19A 109.4
C16 C19 H19A 109.4
N6 C19 H19B 109.4
C16 C19 H19B 109.4
H19A C19 H19B 108.0
N6 C20 N7 108.6(5)
N6 C20 H20A 125.7
N7 C20 H20A 125.7
C22 C21 N6 107.3(6)
C22 C21 H21A 126.4
N6 C21 H21A 126.4
C21 C22 N7 106.7(6)
C21 C22 H22A 126.7
N7 C22 H22A 126.7
N8 C23 C24 125.4(5)
N8 C23 N7 113.7(5)
C24 C23 N7 120.8(5)
C25 C24 C23 116.3(6)
C25 C24 H24A 121.8
C23 C24 H24A 121.8
C24 C25 C26 119.7(6)
C24 C25 H25A 120.2
C26 C25 H25A 120.2
C27 C26 C25 118.1(5)
C27 C26 H26A 121.0
C25 C26 H26A 121.0
N8 C27 C26 124.8(6)
N8 C27 N9 115.1(5)
C26 C27 N9 120.0(5)
N10 C28 N9 108.7(5)
N10 C28 H28A 125.7
N9 C28 H28A 125.7
C30 C29 N9 107.7(5)
C30 C29 H29A 126.1
N9 C29 H29A 126.1
C29 C30 N10 107.1(5)
C29 C30 H30A 126.4
N10 C30 H30A 126.4
N10 C31 C32 110.3(4)
N10 C31 H31A 109.6
C32 C31 H31A 109.6
N10 C31 H31B 109.6
C32 C31 H31B 109.6
H31A C31 H31B 108.1
C33 C32 C37 118.5(5)
C33 C32 C31 120.5(5)
C37 C32 C31 120.9(5)
C34 C33 C32 120.4(6)
C34 C33 H33A 119.8
C32 C33 H33A 119.8
C33 C34 C35 121.3(6)
C33 C34 H34A 119.4
C35 C34 H34A 119.4
C36 C35 C34 118.1(5)
C36 C35 C38 121.2(5)
C34 C35 C38 120.7(5)
C37 C36 C35 121.2(5)
C37 C36 H36A 119.4
C35 C36 H36A 119.4
C36 C37 C32 120.6(5)
C36 C37 H37A 119.7
C32 C37 H37A 119.7
N1 C38 C35 112.1(4)
N1 C38 H38A 109.2
C35 C38 H38A 109.2
N1 C38 H38B 109.2
C35 C38 H38B 109.2
H38A C38 H38B 107.9
C44 C39 C40 119.0(5)
C44 C39 S1 119.6(4)
C40 C39 S1 121.4(4)
C41 C40 C39 119.8(5)
C41 C40 H40A 120.1
C39 C40 H40A 120.1
C42 C41 C40 121.8(6)
C42 C41 H41A 119.1
C40 C41 H41A 119.1
C41 C42 C43 118.0(5)
C41 C42 C45 121.3(5)
C43 C42 C45 120.6(5)
C42 C43 C44 121.1(5)
C42 C43 H43A 119.4
C44 C43 H43A 119.4
C39 C44 C43 120.2(5)
C39 C44 H44A 119.9
C43 C44 H44A 119.9
C46 C45 C50 117.4(5)
C46 C45 C42 120.4(5)
C50 C45 C42 122.0(5)
C47 C46 C45 122.1(5)
C47 C46 H46A 118.9
C45 C46 H46A 118.9
C46 C47 C48 119.5(5)
C46 C47 H47A 120.3
C48 C47 H47A 120.3
C49 C48 C47 119.1(5)
C49 C48 S2 123.0(4)
C47 C48 S2 117.9(4)
C50 C49 C48 120.9(5)
C50 C49 H49A 119.6
C48 C49 H49A 119.6
C49 C50 C45 120.9(5)
C49 C50 H50A 119.6
C45 C50 H50A 119.6
C52 C51 C56 119.8(6)
C52 C51 S3 119.6(5)
C56 C51 S3 120.7(5)
C51 C52 C53 120.6(7)
C51 C52 H52A 119.7
C53 C52 H52A 119.7
C54 C53 C52 120.7(7)
C54 C53 H53A 119.7
C52 C53 H53A 119.7
C55 C54 C53 118.6(6)
C55 C54 C57 120.4(6)
C53 C54 C57 120.7(7)
C54 C55 C56 121.1(6)
C54 C55 H55A 119.4
C56 C55 H55A 119.4
C51 C56 C55 119.1(6)
C51 C56 H56A 120.5
C55 C56 H56A 120.5
C62 C57 C58 118.7(6)
C62 C57 C54 120.8(6)
C58 C57 C54 120.4(6)
C59 C58 C57 120.4(7)
C59 C58 H58A 119.8
C57 C58 H58A 119.8
C60 C59 C58 120.8(7)
C60 C59 H59A 119.6
C58 C59 H59A 119.6
C61 C60 C59 119.0(6)
C61 C60 S4 120.9(5)
C59 C60 S4 120.1(5)
C60 C61 C62 120.8(7)
C60 C61 H61A 119.6
C62 C61 H61A 119.6
C57 C62 C61 120.3(7)
C57 C62 H62A 119.8
C61 C62 H62A 119.8
O13 C63 N11 126.2(12)
O13 C63 H63A 116.9
N11 C63 H63A 116.9
N11 C64 H64A 109.5
N11 C64 H64B 109.5
H64A C64 H64B 109.5
N11 C64 H64C 109.5
H64A C64 H64C 109.5
H64B C64 H64C 109.5
N11 C65 H65A 109.5
N11 C65 H65B 109.5
H65A C65 H65B 109.5
N11 C65 H65C 109.5
H65A C65 H65C 109.5
H65B C65 H65C 109.5

loop_
_geom_bond_atom_site_label_1
_geom_bond_atom_site_label_2
_geom_bond_distance
S1 O2 1.466(4)
S1 O1 1.475(4)
S1 O3 1.484(4)
S1 C39 1.802(6)
S2 O5 1.466(4)
S2 O4 1.472(4)
S2 O6 1.476(4)
S2 C48 1.796(5)
S3 O9 1.463(4)
S3 O7 1.465(4)
S3 O8 1.472(4)
S3 C51 1.789(6)
S4 O11 1.462(4)
S4 O10 1.463(5)
S4 O12 1.476(5)
S4 C60 1.790(6)
N1 C1 1.341(7)
N1 C2 1.401(7)
N1 C38 1.486(6)
N2 C1 1.356(7)
N2 C3 1.396(7)
N2 C4 1.440(6)
N3 C8 1.346(7)
N3 C4 1.346(7)
N4 C9 1.342(7)
N4 C10 1.405(7)
N4 C8 1.435(7)
N5 C9 1.333(7)
N5 C11 1.400(7)
N5 C12 1.507(7)
N6 C20 1.329(7)
N6 C21 1.389(8)
N6 C19 1.499(7)
N7 C20 1.359(7)
N7 C22 1.396(7)
N7 C23 1.442(7)
N8 C27 1.337(6)
N8 C23 1.345(7)
N9 C28 1.349(7)
N9 C29 1.390(6)
N9 C27 1.442(7)
N10 C28 1.349(7)
N10 C30 1.392(7)
N10 C31 1.496(7)
N11 C63 1.326(11)
N11 C64 1.381(11)
N11 C65 1.488(10)
O13 C63 1.216(12)
C1 H1A 0.9300
C2 C3 1.360(7)
C2 H2A 0.9300
C3 H3A 0.9300
C4 C5 1.387(8)
C5 C6 1.401(8)
C5 H5A 0.9300
C6 C7 1.393(8)
C6 H6A 0.9300
C7 C8 1.391(8)
C7 H7A 0.9300
C9 H9A 0.9300
C10 C11 1.355(8)
C10 H10A 0.9300
C11 H11A 0.9300
C12 C13 1.514(8)
C12 H12A 0.9700
C12 H12B 0.9700
C13 C14 1.391(8)
C13 C18 1.402(8)
C14 C15 1.393(8)
C14 H14A 0.9300
C15 C16 1.407(8)
C15 H15A 0.9300
C16 C17 1.391(8)
C16 C19 1.534(8)
C17 C18 1.393(8)
C17 H17A 0.9300
C18 H18A 0.9300
C19 H19A 0.9700
C19 H19B 0.9700
C20 H20A 0.9300
C21 C22 1.370(8)
C21 H21A 0.9300
C22 H22A 0.9300
C23 C24 1.408(8)
C24 C25 1.397(8)
C24 H24A 0.9300
C25 C26 1.398(8)
C25 H25A 0.9300
C26 C27 1.386(8)
C26 H26A 0.9300
C28 H28A 0.9300
C29 C30 1.358(8)
C29 H29A 0.9300
C30 H30A 0.9300
C31 C32 1.532(7)
C31 H31A 0.9700
C31 H31B 0.9700
C32 C33 1.393(7)
C32 C37 1.405(7)
C33 C34 1.392(8)
C33 H33A 0.9300
C34 C35 1.399(8)
C34 H34A 0.9300
C35 C36 1.391(7)
C35 C38 1.521(7)
C36 C37 1.389(7)
C36 H36A 0.9300
C37 H37A 0.9300
C38 H38A 0.9700
C38 H38B 0.9700
C39 C44 1.400(7)
C39 C40 1.406(8)
C40 C41 1.402(8)
C40 H40A 0.9300
C41 C42 1.394(7)
C41 H41A 0.9300
C42 C43 1.398(8)
C42 C45 1.516(7)
C43 C44 1.408(7)
C43 H43A 0.9300
C44 H44A 0.9300
C45 C46 1.406(8)
C45 C50 1.410(7)
C46 C47 1.400(7)
C46 H46A 0.9300
C47 C48 1.405(7)
C47 H47A 0.9300
C48 C49 1.399(7)
C49 C50 1.398(7)
C49 H49A 0.9300
C50 H50A 0.9300
C51 C52 1.378(9)
C51 C56 1.390(8)
C52 C53 1.403(9)
C52 H52A 0.9300
C53 C54 1.386(9)
C53 H53A 0.9300
C54 C55 1.384(9)
C54 C57 1.512(8)
C55 C56 1.419(8)
C55 H55A 0.9300
C56 H56A 0.9300
C57 C62 1.395(9)
C57 C58 1.403(9)
C58 C59 1.398(9)
C58 H58A 0.9300
C59 C60 1.394(9)
C59 H59A 0.9300
C60 C61 1.385(9)
C61 C62 1.407(8)
C61 H61A 0.9300
C62 H62A 0.9300
C63 H63A 0.9300
C64 H64A 0.9600
C64 H64B 0.9600
C64 H64C 0.9600
C65 H65A 0.9600
C65 H65B 0.9600
C65 H65C 0.9600
